data_2203591
loop_
_publ_author_name
'\"Ozek, Arzu'
'Y\"uce, S\"uheyla'
'Albayrak, \,Ci\<gdem'
'Odaba\,so\<glu, Mustafa'
'B\"uy\"ukg\"ung\"or, Orhan'

_publ_section_title
;
 1-[(2-Hydroxy-5-methylphenylamino)methylene]naphthalen-2(1<i>H</i>)-one
;
_journal_issue 5
_journal_name_full 'Acta Crystallographica Section E'
_journal_page_first o828
_journal_page_last o830
_journal_paper_doi 10.1107/S1600536804008827
_journal_volume 60
_journal_year 2004
_chemical_formula_iupac 'C18 H15 N O2'
_chemical_formula_moiety 'C18 H15 N O2'
_chemical_formula_sum 'C18 H15 N O2'
_chemical_formula_weight 277.31
_chemical_name_systematic
;
1-[(2-Hydroxy-5-methylphenylamino)methylene]naphthalen-2(1H)-one
;
_space_group_IT_number 2
_symmetry_cell_setting triclinic
_symmetry_space_group_name_Hall '-P 1'
_symmetry_space_group_name_H-M 'P -1'
_atom_sites_solution_hydrogens mixed
_atom_sites_solution_primary direct
_atom_sites_solution_secondary difmap
_cell_angle_alpha 77.698(9)
_cell_angle_beta 85.430(10)
_cell_angle_gamma 65.210(9)
_cell_formula_units_Z 2
_cell_length_a 7.1260(10)
_cell_length_b 7.8980(10)
_cell_length_c 13.684(2)
_cell_measurement_reflns_used 4617
_cell_measurement_temperature 293(2)
_cell_measurement_theta_max 27.8
_cell_measurement_theta_min 2.9
_cell_volume 683.09(17)
_computing_cell_refinement X-AREA
_computing_data_collection 'X-AREA (Stoe & Cie, 2002)'
_computing_data_reduction 'X-RED (Stoe & Cie, 2002)'
_computing_molecular_graphics 'ORTEP-3 for Windows (Farrugia, 1997)'
_computing_publication_material 'WinGX (Farrugia, 1998)'
_computing_structure_refinement 'SHELXL97 (Sheldrick, 1997)'
_computing_structure_solution 'SHELXS97 (Sheldrick, 1997)'
_diffrn_ambient_temperature 293(2)
_diffrn_detector_area_resol_mean 6.67
_diffrn_measured_fraction_theta_full 0.994
_diffrn_measured_fraction_theta_max 0.994
_diffrn_measurement_device_type 'Stoe IPDS-2'
_diffrn_measurement_method \w
_diffrn_radiation_monochromator 'plane graphite'
_diffrn_radiation_source 'fine-focus sealed tube'
_diffrn_radiation_type MoK\a
_diffrn_radiation_wavelength 0.71073
_diffrn_reflns_av_R_equivalents 0.0584
_diffrn_reflns_av_sigmaI/netI 0.0607
_diffrn_reflns_limit_h_max 9
_diffrn_reflns_limit_h_min -9
_diffrn_reflns_limit_k_max 9
_diffrn_reflns_limit_k_min -10
_diffrn_reflns_limit_l_max 17
_diffrn_reflns_limit_l_min -17
_diffrn_reflns_number 11817
_diffrn_reflns_theta_full 27.84
_diffrn_reflns_theta_max 27.84
_diffrn_reflns_theta_min 2.90
_diffrn_standards_decay_% <2
_diffrn_standards_number 0
_exptl_absorpt_coefficient_mu 0.088
_exptl_absorpt_correction_T_max 0.9937
_exptl_absorpt_correction_T_min 0.9777
_exptl_absorpt_correction_type integration
_exptl_absorpt_process_details '(X-RED; Stoe & Cie, 2002)'
_exptl_crystal_colour orange
_exptl_crystal_density_diffrn 1.348
_exptl_crystal_density_method 'not measured'
_exptl_crystal_description plate
_exptl_crystal_F_000 292
_exptl_crystal_size_max 0.310
_exptl_crystal_size_mid 0.207
_exptl_crystal_size_min 0.080
_refine_diff_density_max 0.178
_refine_diff_density_min -0.184
_refine_ls_extinction_coef 0.008(2)
_refine_ls_extinction_expression Fc^*^=kFc[1+0.001xFc^2^\l^3^/sin(2\q)]^-1/4^
_refine_ls_extinction_method SHELXL
_refine_ls_goodness_of_fit_ref 0.878
_refine_ls_hydrogen_treatment mixed
_refine_ls_matrix_type full
_refine_ls_number_parameters 199
_refine_ls_number_reflns 3240
_refine_ls_number_restraints 0
_refine_ls_restrained_S_all 0.878
_refine_ls_R_factor_all 0.1041
_refine_ls_R_factor_gt 0.0468
_refine_ls_shift/su_max 0.000
_refine_ls_shift/su_mean 0.000
_refine_ls_structure_factor_coef Fsqd
_refine_ls_weighting_details 'calc w = 1/[\s^2^(Fo^2^)+(0.0587P)^2^] where P = (Fo^2^+2Fc^2^)/3'
_refine_ls_weighting_scheme calc
_refine_ls_wR_factor_gt 0.1056
_refine_ls_wR_factor_ref 0.1209
_reflns_number_gt 1689
_reflns_number_total 3240
_reflns_threshold_expression I>2\s(I)
_cod_data_source_file fl6094.cif
_cod_data_source_block I
_cod_depositor_comments
;
The following automatic conversions were performed:
'_symmetry_cell_setting' value 'Triclinic' changed to 'triclinic'
according to '/home/saulius/struct/CIF-dictionaries/cif_core.dic'
dictionary named 'cif_core.dic' version 2.4.1 from 2010-06-29.

Automatic conversion script
Id: cif_fix_enum 1527 2010-12-29 10:47:43Z saulius 

The following automatic conversions were performed:

'_symmetry_cell_setting' value 'Triclinic' changed to 'triclinic'
according to /home/saulius/struct/CIF-dictionaries/cif_core.dic
dictionary named 'cif_core.dic' version 2.4.1 from 2010-06-29.

Automatic conversion script
Id: cif_fix_values 1715 2011-07-08 13:25:40Z adriana 
;
_cod_original_cell_volume 683.1(2)
_cod_database_code 2203591
_cod_database_fobs_code 2203591

loop_
_symmetry_equiv_pos_as_xyz
'x, y, z'
'-x, -y, -z'

loop_
_atom_site_label
_atom_site_fract_x
_atom_site_fract_y
_atom_site_fract_z
_atom_site_U_iso_or_equiv
_atom_site_adp_type
_atom_site_calc_flag
_atom_site_refinement_flags
_atom_site_occupancy
_atom_site_type_symbol
C1 0.7555(3) 0.5552(3) 0.62029(13) 0.0353(4) Uani d . 1 C
C2 0.7322(3) 0.4025(2) 0.59020(14) 0.0370(4) Uani d . 1 C
C3 0.6906(3) 0.2671(3) 0.66674(15) 0.0465(5) Uani d . 1 C
H3 0.6707 0.1687 0.6488 0.056 Uiso calc R 1 H
C4 0.6798(3) 0.2795(3) 0.76336(15) 0.0479(5) Uani d . 1 C
H4 0.6491 0.1906 0.8102 0.057 Uiso calc R 1 H
C5 0.7135(3) 0.4235(3) 0.79736(14) 0.0419(5) Uani d . 1 C
C6 0.7076(4) 0.4298(3) 0.89913(15) 0.0546(6) Uani d . 1 C
H6 0.6772 0.3404 0.9456 0.066 Uiso calc R 1 H
C7 0.7456(4) 0.5642(4) 0.93147(16) 0.0607(6) Uani d . 1 C
H7 0.7401 0.5674 0.9992 0.073 Uiso calc R 1 H
C8 0.7927(4) 0.6968(3) 0.86174(15) 0.0573(6) Uani d . 1 C
H8 0.8224 0.7869 0.8834 0.069 Uiso calc R 1 H
C9 0.7958(3) 0.6962(3) 0.76210(15) 0.0479(5) Uani d . 1 C
H9 0.8255 0.7877 0.7170 0.058 Uiso calc R 1 H
C10 0.7554(3) 0.5608(3) 0.72555(14) 0.0368(4) Uani d . 1 C
C11 0.7671(3) 0.7057(3) 0.54783(14) 0.0374(5) Uani d . 1 C
H11 0.7788 0.8047 0.5696 0.045 Uiso calc R 1 H
C12 0.7620(3) 0.8618(2) 0.37156(13) 0.0344(4) Uani d . 1 C
C13 0.7663(3) 0.8286(3) 0.27549(14) 0.0388(5) Uani d . 1 C
H13 0.7692 0.7133 0.2678 0.047 Uiso calc R 1 H
C14 0.7664(3) 0.9606(3) 0.19092(14) 0.0425(5) Uani d . 1 C
C15 0.7647(3) 1.1297(3) 0.20535(16) 0.0475(5) Uani d . 1 C
H15 0.7666 1.2207 0.1500 0.057 Uiso calc R 1 H
C16 0.7602(3) 1.1661(3) 0.29962(15) 0.0446(5) Uani d . 1 C
H16 0.7587 1.2812 0.3066 0.054 Uiso calc R 1 H
C17 0.7578(3) 1.0352(3) 0.38427(14) 0.0375(4) Uani d . 1 C
C18 0.7640(4) 0.9220(4) 0.08829(15) 0.0632(7) Uani d . 1 C
H18A 0.7654 1.0279 0.0389 0.095 Uiso calc R 1 H
H18B 0.6414 0.9044 0.0798 0.095 Uiso calc R 1 H
H18C 0.8837 0.8091 0.0806 0.095 Uiso calc R 1 H
N1 0.7624(3) 0.7150(2) 0.45154(11) 0.0365(4) Uani d . 1 N
O1 0.7465(2) 0.38604(18) 0.49846(10) 0.0444(4) Uani d . 1 O
O2 0.7473(3) 1.06858(19) 0.47751(10) 0.0497(4) Uani d . 1 O
H1 0.766(3) 0.601(3) 0.4388(15) 0.058(6) Uiso d . 1 H
H2 0.739(5) 1.188(5) 0.478(2) 0.110(11) Uiso d . 1 H

loop_
_atom_site_aniso_label
_atom_site_aniso_U_11
_atom_site_aniso_U_22
_atom_site_aniso_U_33
_atom_site_aniso_U_12
_atom_site_aniso_U_13
_atom_site_aniso_U_23
C1 0.0417(11) 0.0307(9) 0.0360(10) -0.0182(9) 0.0009(8) -0.0046(8)
C2 0.0431(11) 0.0311(10) 0.0398(11) -0.0188(9) 0.0001(8) -0.0055(8)
C3 0.0634(14) 0.0366(11) 0.0501(12) -0.0318(10) 0.0012(10) -0.0070(9)
C4 0.0613(14) 0.0413(11) 0.0466(12) -0.0309(11) 0.0032(10) -0.0004(9)
C5 0.0481(12) 0.0386(11) 0.0393(11) -0.0200(10) 0.0004(9) -0.0042(9)
C6 0.0700(16) 0.0540(14) 0.0395(11) -0.0292(13) 0.0030(11) -0.0018(10)
C7 0.0817(18) 0.0664(15) 0.0359(12) -0.0317(14) 0.0032(11) -0.0126(11)
C8 0.0798(17) 0.0585(14) 0.0451(12) -0.0360(13) -0.0019(11) -0.0173(11)
C9 0.0657(14) 0.0431(11) 0.0431(12) -0.0295(11) 0.0005(10) -0.0103(10)
C10 0.0409(11) 0.0313(10) 0.0382(10) -0.0152(9) 0.0004(9) -0.0065(8)
C11 0.0482(12) 0.0307(10) 0.0394(11) -0.0210(9) 0.0013(9) -0.0096(8)
C12 0.0423(11) 0.0298(9) 0.0342(10) -0.0187(9) 0.0014(8) -0.0050(8)
C13 0.0465(12) 0.0336(10) 0.0408(11) -0.0197(9) -0.0009(9) -0.0089(9)
C14 0.0468(12) 0.0442(11) 0.0353(10) -0.0184(10) -0.0009(9) -0.0059(9)
C15 0.0597(14) 0.0394(11) 0.0399(11) -0.0227(10) 0.0010(10) 0.0037(9)
C16 0.0557(13) 0.0302(10) 0.0507(12) -0.0226(9) -0.0002(10) -0.0035(9)
C17 0.0429(11) 0.0337(10) 0.0386(10) -0.0182(9) 0.0004(9) -0.0080(8)
C18 0.0857(18) 0.0646(15) 0.0387(12) -0.0305(14) -0.0023(12) -0.0088(11)
N1 0.0497(10) 0.0293(8) 0.0358(9) -0.0211(8) 0.0026(7) -0.0078(7)
O1 0.0685(10) 0.0342(7) 0.0405(8) -0.0298(7) 0.0020(7) -0.0098(6)
O2 0.0843(12) 0.0353(8) 0.0407(8) -0.0346(8) 0.0023(7) -0.0096(7)

loop_
_atom_type_symbol
_atom_type_description
_atom_type_scat_dispersion_real
_atom_type_scat_dispersion_imag
_atom_type_scat_source
C C 0.0033 0.0016 'International Tables Vol C Tables 4.2.6.8 and 6.1.1.4'
H H 0.0000 0.0000 'International Tables Vol C Tables 4.2.6.8 and 6.1.1.4'
N N 0.0061 0.0033 'International Tables Vol C Tables 4.2.6.8 and 6.1.1.4'
O O 0.0106 0.0060 'International Tables Vol C Tables 4.2.6.8 and 6.1.1.4'

loop_
_geom_angle_atom_site_label_1
_geom_angle_atom_site_label_2
_geom_angle_atom_site_label_3
_geom_angle
_geom_angle_publ_flag
C11 C1 C2 120.0(2) y
C11 C1 C10 119.7(2) y
C2 C1 C10 120.2(2) ?
O1 C2 C1 121.7(2) y
O1 C2 C3 120.7(2) y
C1 C2 C3 117.6(2) ?
C4 C3 C2 121.57(17) ?
C4 C3 H3 119.2 ?
C2 C3 H3 119.2 ?
C3 C4 C5 122.66(18) ?
C3 C4 H4 118.7 ?
C5 C4 H4 118.7 ?
C6 C5 C10 120.04(18) ?
C6 C5 C4 121.56(19) ?
C10 C5 C4 118.40(17) ?
C7 C6 C5 121.4(2) ?
C7 C6 H6 119.3 ?
C5 C6 H6 119.3 ?
C6 C7 C8 119.10(19) ?
C6 C7 H7 120.5 ?
C8 C7 H7 120.5 ?
C9 C8 C7 120.8(2) ?
C9 C8 H8 119.6 ?
C7 C8 H8 119.6 ?
C8 C9 C10 121.80(19) ?
C8 C9 H9 119.1 ?
C10 C9 H9 119.1 ?
C9 C10 C5 116.84(17) ?
C9 C10 C1 123.81(17) ?
C5 C10 C1 119.3(2) ?
N1 C11 C1 123.8(2) y
N1 C11 H11 118.1 ?
C1 C11 H11 118.1 ?
C13 C12 C17 119.38(17) ?
C13 C12 N1 116.7(2) y
C17 C12 N1 123.91(16) ?
C14 C13 C12 122.45(17) ?
C14 C13 H13 118.8 ?
C12 C13 H13 118.8 ?
C13 C14 C15 117.13(18) ?
C13 C14 C18 120.86(19) ?
C15 C14 C18 122.00(19) ?
C16 C15 C14 121.53(19) ?
C16 C15 H15 119.2 ?
C14 C15 H15 119.2 ?
C15 C16 C17 121.45(18) ?
C15 C16 H16 119.3 ?
C17 C16 H16 119.3 ?
O2 C17 C16 122.95(16) ?
O2 C17 C12 118.98(16) ?
C16 C17 C12 118.05(17) ?
C14 C18 H18A 109.5 ?
C14 C18 H18B 109.5 ?
H18A C18 H18B 109.5 ?
C14 C18 H18C 109.5 ?
H18A C18 H18C 109.5 ?
H18B C18 H18C 109.5 ?
C11 N1 C12 129.3(2) y
C11 N1 H1 110.2(13) ?
C12 N1 H1 120.4(13) ?
C17 O2 H2 112.4(19) ?

loop_
_geom_bond_atom_site_label_1
_geom_bond_atom_site_label_2
_geom_bond_distance
_geom_bond_publ_flag
C1 C11 1.404(2) y
C1 C2 1.429(2) y
C1 C10 1.450(2) y
C2 O1 1.281(2) y
C2 C3 1.438(2) y
C3 C4 1.340(3) y
C3 H3 0.9300 ?
C4 C5 1.428(3) y
C4 H4 0.9300 ?
C5 C6 1.401(3) ?
C5 C10 1.414(2) y
C6 C7 1.363(3) ?
C6 H6 0.9300 ?
C7 C8 1.392(3) ?
C7 H7 0.9300 ?
C8 C9 1.363(3) ?
C8 H8 0.9300 ?
C9 C10 1.410(2) ?
C9 H9 0.9300 ?
C11 N1 1.306(2) y
C11 H11 0.9300 ?
C12 C13 1.390(3) ?
C12 C17 1.404(2) ?
C12 N1 1.414(2) y
C13 C14 1.383(2) ?
C13 H13 0.9300 ?
C14 C15 1.386(3) ?
C14 C18 1.502(3) ?
C15 C16 1.375(3) ?
C15 H15 0.9300 ?
C16 C17 1.383(3) ?
C16 H16 0.9300 ?
C17 O2 1.347(2) ?
C18 H18A 0.9600 ?
C18 H18B 0.9600 ?
C18 H18C 0.9600 ?
N1 H1 0.94(2) ?
O2 H2 0.92(3) ?

loop_
_geom_hbond_atom_site_label_D
_geom_hbond_atom_site_label_H
_geom_hbond_atom_site_label_A
_geom_hbond_site_symmetry_A
_geom_hbond_distance_DH
_geom_hbond_distance_HA
_geom_hbond_distance_DA
_geom_hbond_angle_DHA
N1 H1 O1 . 0.94(2) 1.78(2) 2.588(2) 142(2)
O2 H2 O1 1_565 0.92(3) 1.67(3) 2.581(2) 170(3)

loop_
_geom_torsion_atom_site_label_1
_geom_torsion_atom_site_label_2
_geom_torsion_atom_site_label_3
_geom_torsion_atom_site_label_4
_geom_torsion
_geom_torsion_publ_flag
C11 C1 C2 O1 8.6(3) y
C10 C1 C2 O1 -174.93(19) ?
C11 C1 C2 C3 -170.99(18) ?
C10 C1 C2 C3 5.4(3) ?
O1 C2 C3 C4 178.5(2) ?
C1 C2 C3 C4 -1.9(3) ?
C2 C3 C4 C5 -1.6(3) ?
C3 C4 C5 C6 -178.0(2) ?
C3 C4 C5 C10 1.4(3) ?
C10 C5 C6 C7 -1.3(3) ?
C4 C5 C6 C7 178.1(2) ?
C5 C6 C7 C8 -0.5(4) ?
C6 C7 C8 C9 1.7(4) ?
C7 C8 C9 C10 -1.1(4) ?
C8 C9 C10 C5 -0.7(3) ?
C8 C9 C10 C1 179.6(2) ?
C6 C5 C10 C9 1.8(3) ?
C4 C5 C10 C9 -177.57(19) ?
C6 C5 C10 C1 -178.4(2) ?
C4 C5 C10 C1 2.2(3) ?
C11 C1 C10 C9 -9.5(3) ?
C2 C1 C10 C9 174.09(19) ?
C11 C1 C10 C5 170.81(19) ?
C2 C1 C10 C5 -5.6(3) ?
C2 C1 C11 N1 -1.6(3) y
C10 C1 C11 N1 -178.0(2) y
C17 C12 C13 C14 -0.1(3) ?
N1 C12 C13 C14 179.98(18) ?
C12 C13 C14 C15 0.8(3) ?
C12 C13 C14 C18 -178.0(2) ?
C13 C14 C15 C16 -0.9(3) ?
C18 C14 C15 C16 177.9(2) ?
C14 C15 C16 C17 0.2(3) ?
C15 C16 C17 O2 -178.0(2) ?
C15 C16 C17 C12 0.6(3) ?
C13 C12 C17 O2 177.96(19) ?
N1 C12 C17 O2 -2.1(3) ?
C13 C12 C17 C16 -0.6(3) ?
N1 C12 C17 C16 179.33(18) ?
C1 C11 N1 C12 176.4(2) y
C13 C12 N1 C11 177.0(2) ?
C17 C12 N1 C11 -2.9(3) ?

loop_
_cod_related_entry_id
_cod_related_entry_database
_cod_related_entry_code
1 ChemSpider 30654742
